data_7159447
loop_
_publ_author_name
'Nagesh, Kommu'
'Manda, Jagadish'
'Sridhar, B.'
'Subba Reddy, B. V.'

_publ_section_title
;
 Rh(III)-catalyzed [3 + 2] spiroannulation of 2,3-dihydro-1,4-benzoxazines
 with 4-hydroxy-2-alkynoates through <i>ortho</i>-C-H bond
 functionalization.
;
_journal_issue 30
_journal_name_full 'Organic &amp; biomolecular chemistry'
_journal_page_first 6169
_journal_page_last 6173
_journal_paper_doi 10.1039/d3ob00786c
_journal_volume 21
_journal_year 2023
_chemical_absolute_configuration rmad
_chemical_formula_moiety 'C20 H16 Br N O3'
_chemical_formula_sum 'C20 H16 Br N O3'
_chemical_formula_weight 398.25
_space_group_crystal_system orthorhombic
_space_group_IT_number 19
_space_group_name_Hall 'P 2ac 2ab'
_space_group_name_H-M_alt 'P 21 21 21'
_atom_sites_solution_hydrogens mixed
_audit_creation_method SHELXL-2019/2
_audit_update_record
;
2023-05-18 deposited with the CCDC.	2023-07-03 downloaded from the CCDC.
;
_cell_angle_alpha 90
_cell_angle_beta 90
_cell_angle_gamma 90
_cell_formula_units_Z 4
_cell_length_a 9.5218(11)
_cell_length_b 10.0470(12)
_cell_length_c 18.931(3)
_cell_measurement_reflns_used 9427
_cell_measurement_temperature 294(2)
_cell_measurement_theta_max 28.0845
_cell_measurement_theta_min 2.9475
_cell_volume 1811.0(4)
_computing_cell_refinement '<i>SAINT</i> (Bruker, 2016)'
_computing_data_collection '<i>APEX3</i> (Bruker, 2016)'
_computing_data_reduction 'Bruker SAINT'
_computing_molecular_graphics 'Bruker SHELXTL'
_computing_publication_material 'Bruker SHELXTL'
_computing_structure_refinement 'SHELXL-2018/3 (Sheldrick, 2018)'
_computing_structure_solution 'SHELXT 2018/2 (Sheldrick, 2018)'
_diffrn_ambient_temperature 294(2)
_diffrn_measured_fraction_theta_full 0.991
_diffrn_measured_fraction_theta_max 0.993
_diffrn_measurement_device_type 'Bruker D8 QUEST PHOTON-100'
_diffrn_measurement_method '\w and \f'
_diffrn_radiation_type MoK\a
_diffrn_radiation_wavelength 0.71073
_diffrn_reflns_av_R_equivalents 0.0368
_diffrn_reflns_av_unetI/netI 0.0488
_diffrn_reflns_Laue_measured_fraction_full 0.991
_diffrn_reflns_Laue_measured_fraction_max 0.993
_diffrn_reflns_limit_h_max 12
_diffrn_reflns_limit_h_min -11
_diffrn_reflns_limit_k_max 9
_diffrn_reflns_limit_k_min -13
_diffrn_reflns_limit_l_max 20
_diffrn_reflns_limit_l_min -24
_diffrn_reflns_number 14903
_diffrn_reflns_point_group_measured_fraction_full 0.980
_diffrn_reflns_point_group_measured_fraction_max 0.984
_diffrn_reflns_theta_full 25.242
_diffrn_reflns_theta_max 27.499
_diffrn_reflns_theta_min 2.295
_exptl_absorpt_coefficient_mu 2.287
_exptl_absorpt_correction_T_max 0.7461
_exptl_absorpt_correction_T_min 0.5305
_exptl_absorpt_correction_type multi-scan
_exptl_absorpt_process_details
;
 SADABS 2016/2: Krause, L., Herbst-Irmer, R., Sheldrick G.M. & Stalke D.,
 J. Appl. Cryst. 48 (2015) 3-10
;
_exptl_crystal_colour colourless
_exptl_crystal_density_diffrn 1.461
_exptl_crystal_description block
_exptl_crystal_F_000 808
_exptl_crystal_size_max 0.260
_exptl_crystal_size_mid 0.240
_exptl_crystal_size_min 0.180
_refine_diff_density_max 0.260
_refine_diff_density_min -0.242
_refine_diff_density_rms 0.039
_refine_ls_abs_structure_details
;
 Refined as an inversion twin.
;
_refine_ls_abs_structure_Flack 0.030(10)
_refine_ls_extinction_method none
_refine_ls_goodness_of_fit_ref 1.054
_refine_ls_hydrogen_treatment mixed
_refine_ls_matrix_type full
_refine_ls_number_parameters 233
_refine_ls_number_reflns 4082
_refine_ls_number_restraints 8
_refine_ls_restrained_S_all 1.057
_refine_ls_R_factor_all 0.0338
_refine_ls_R_factor_gt 0.0280
_refine_ls_shift/su_max 0.001
_refine_ls_shift/su_mean 0.000
_refine_ls_structure_factor_coef Fsqd
_refine_ls_weighting_details 'w=1/[\s^2^(Fo^2^)+(0.0335P)^2^] where P=(Fo^2^+2Fc^2^)/3'
_refine_ls_weighting_scheme calc
_refine_ls_wR_factor_gt 0.0707
_refine_ls_wR_factor_ref 0.0726
_reflns_Friedel_coverage 0.736
_reflns_Friedel_fraction_full 0.965
_reflns_Friedel_fraction_max 0.972
_reflns_number_gt 3558
_reflns_number_total 4082
_reflns_threshold_expression 'I > 2\s(I)'
_cod_data_source_file d3ob00786c2.cif
_cod_data_source_block KB854_0m
_cod_depositor_comments 'Adding full bibliography for 7159447.cif.'
_cod_original_cell_volume 1811.1(4)
_cod_database_code 7159447
_shelx_shelxl_version_number 2019/2
_shelx_space_group_comment
;
The symmetry employed for this shelxl refinement is uniquely defined
by the following loop, which should always be used as a source of
symmetry information in preference to the above space-group names.
They are only intended as comments.
;
_shelx_estimated_absorpt_t_min 0.588
_shelx_estimated_absorpt_t_max 0.684

loop_
_space_group_symop_operation_xyz
'x, y, z'
'x+1/2, -y+1/2, -z'
'-x, y+1/2, -z+1/2'
'-x+1/2, -y, z+1/2'

loop_
_atom_site_label
_atom_site_type_symbol
_atom_site_fract_x
_atom_site_fract_y
_atom_site_fract_z
_atom_site_U_iso_or_equiv
_atom_site_adp_type
_atom_site_occupancy
_atom_site_site_symmetry_order
_atom_site_calc_flag
_atom_site_refinement_flags_posn
_atom_site_refinement_flags_adp
_atom_site_refinement_flags_occupancy
_atom_site_disorder_assembly
_atom_site_disorder_group
C1 C 0.6093(2) 0.6150(2) 0.64671(12) 0.0360(5) Uani 1 1 d . . . . .
C2 C 0.7237(3) 0.5511(3) 0.67592(13) 0.0436(6) Uani 1 1 d . . . . .
H2 H 0.773760 0.590363 0.712588 0.052 Uiso 1 1 calc R U . . .
C3 C 0.7633(3) 0.4266(3) 0.64971(14) 0.0450(6) Uani 1 1 d . . . . .
H3 H 0.839481 0.381771 0.669204 0.054 Uiso 1 1 calc R U . . .
C4 C 0.6889(3) 0.3708(2) 0.59484(14) 0.0435(6) Uani 1 1 d . . . . .
C5 C 0.5753(3) 0.4329(2) 0.56364(14) 0.0442(6) Uani 1 1 d . . . . .
H5 H 0.526189 0.393385 0.526706 0.053 Uiso 1 1 calc R U . . .
C6 C 0.5378(2) 0.5559(2) 0.58964(13) 0.0385(5) Uani 1 1 d . . . . .
C7 C 0.4292(2) 0.6510(2) 0.56921(13) 0.0420(6) Uani 1 1 d . . . . .
C8 C 0.3238(3) 0.6679(3) 0.51377(16) 0.0551(7) Uani 1 1 d . . . . .
C9 C 0.3270(3) 0.8600(3) 0.58453(16) 0.0531(7) Uani 1 1 d . . . . .
C10 C 0.2090(4) 0.8903(4) 0.6358(2) 0.0861(12) Uani 1 1 d . . . . .
H10A H 0.135163 0.936500 0.611424 0.129 Uiso 1 1 calc R U . . .
H10B H 0.243938 0.945039 0.673420 0.129 Uiso 1 1 calc R U . . .
H10C H 0.173085 0.808605 0.654857 0.129 Uiso 1 1 calc R U . . .
C11 C 0.3955(4) 0.9853(3) 0.5553(2) 0.0750(10) Uani 1 1 d . . . . .
H11A H 0.473581 0.961055 0.525863 0.113 Uiso 1 1 calc R U . . .
H11B H 0.428052 1.039606 0.593649 0.113 Uiso 1 1 calc R U . . .
H11C H 0.328171 1.034136 0.527884 0.113 Uiso 1 1 calc R U . . .
C12 C 0.4312(3) 0.7583(3) 0.60958(14) 0.0408(6) Uani 1 1 d . . . . .
C13 C 0.5424(2) 0.7484(2) 0.66684(12) 0.0359(5) Uani 1 1 d . . . . .
C14 C 0.4729(3) 0.7385(3) 0.74021(13) 0.0457(6) Uani 1 1 d . . . . .
H14A H 0.419223 0.818695 0.749352 0.055 Uiso 1 1 calc R U . . .
H14B H 0.408591 0.663592 0.740862 0.055 Uiso 1 1 calc R U . . .
C15 C 0.6763(3) 0.8184(3) 0.79263(13) 0.0483(6) Uani 1 1 d . . . . .
C16 C 0.7096(2) 0.8867(3) 0.73051(14) 0.0412(6) Uani 1 1 d . . . . .
C17 C 0.8166(3) 0.9811(3) 0.73245(18) 0.0580(7) Uani 1 1 d . . . . .
H17 H 0.841380 1.027079 0.691682 0.070 Uiso 1 1 calc R U . . .
C18 C 0.8861(4) 1.0062(4) 0.7954(3) 0.0812(12) Uani 1 1 d . U . . .
H18 H 0.956841 1.070003 0.796504 0.097 Uiso 1 1 calc R U . . .
C19 C 0.8529(4) 0.9389(5) 0.8561(2) 0.0833(12) Uani 1 1 d . U . . .
H19 H 0.900761 0.956643 0.897886 0.100 Uiso 1 1 calc R U . . .
C20 C 0.7485(3) 0.8452(4) 0.85471(16) 0.0703(9) Uani 1 1 d . . . . .
H20 H 0.725664 0.799181 0.895752 0.084 Uiso 1 1 calc R U . . .
N1 N 0.6348(2) 0.8635(2) 0.66865(12) 0.0408(5) Uani 1 1 d D . . . .
H1N H 0.674(3) 0.870(3) 0.6315(12) 0.042(8) Uiso 1 1 d D . . . .
O1 O 0.2893(3) 0.5947(2) 0.46673(12) 0.0766(7) Uani 1 1 d . . . . .
O2 O 0.2640(2) 0.78818(19) 0.52351(12) 0.0648(6) Uani 1 1 d . . . . .
O3 O 0.5754(2) 0.7217(2) 0.79396(9) 0.0546(5) Uani 1 1 d . . . . .
Br1 Br 0.74276(3) 0.19931(2) 0.56153(2) 0.06015(13) Uani 1 1 d . . . . .

loop_
_atom_site_aniso_label
_atom_site_aniso_U_11
_atom_site_aniso_U_22
_atom_site_aniso_U_33
_atom_site_aniso_U_23
_atom_site_aniso_U_13
_atom_site_aniso_U_12
C1 0.0413(11) 0.0363(12) 0.0305(12) 0.0007(10) 0.0021(10) -0.0013(10)
C2 0.0445(14) 0.0484(14) 0.0379(13) -0.0007(11) -0.0031(10) 0.0005(11)
C3 0.0438(13) 0.0446(13) 0.0468(14) 0.0076(11) 0.0025(12) 0.0057(12)
C4 0.0558(14) 0.0352(12) 0.0396(13) -0.0016(11) 0.0139(12) 0.0025(11)
C5 0.0583(14) 0.0368(13) 0.0373(13) -0.0008(11) -0.0002(12) -0.0042(11)
C6 0.0434(12) 0.0398(13) 0.0324(12) 0.0007(10) -0.0019(10) -0.0047(10)
C7 0.0492(13) 0.0378(13) 0.0390(14) 0.0000(11) -0.0098(11) -0.0031(10)
C8 0.0680(17) 0.0438(15) 0.0536(17) -0.0003(13) -0.0259(14) -0.0022(14)
C9 0.0581(15) 0.0448(14) 0.0563(17) -0.0083(13) -0.0212(13) 0.0080(12)
C10 0.075(2) 0.093(3) 0.090(3) -0.011(2) -0.0169(19) 0.034(2)
C11 0.098(2) 0.0459(17) 0.081(2) 0.0103(17) -0.035(2) 0.0000(16)
C12 0.0450(13) 0.0394(12) 0.0381(13) -0.0021(11) -0.0067(10) -0.0014(10)
C13 0.0380(12) 0.0396(12) 0.0300(12) -0.0004(10) -0.0029(9) 0.0001(10)
C14 0.0441(14) 0.0555(16) 0.0376(14) -0.0004(12) 0.0043(11) -0.0003(11)
C15 0.0478(13) 0.0615(17) 0.0356(13) -0.0111(13) -0.0047(11) 0.0124(14)
C16 0.0398(13) 0.0425(13) 0.0415(14) -0.0102(11) -0.0062(10) 0.0074(10)
C17 0.0449(13) 0.0577(17) 0.071(2) -0.0095(15) -0.0098(14) 0.0003(14)
C18 0.0488(17) 0.085(3) 0.110(3) -0.032(2) -0.0261(19) -0.0055(17)
C19 0.068(2) 0.118(3) 0.064(2) -0.032(2) -0.0265(18) 0.008(2)
C20 0.0648(17) 0.104(2) 0.0419(16) -0.0164(16) -0.0156(15) 0.017(2)
N1 0.0483(12) 0.0421(12) 0.0320(12) -0.0019(9) -0.0011(9) -0.0065(9)
O1 0.1092(18) 0.0545(12) 0.0660(13) -0.0107(10) -0.0494(14) -0.0015(12)
O2 0.0736(13) 0.0503(11) 0.0706(14) -0.0052(9) -0.0408(11) 0.0058(12)
O3 0.0646(12) 0.0666(13) 0.0326(9) 0.0058(9) -0.0011(8) -0.0006(11)
Br1 0.0830(2) 0.03940(17) 0.0580(2) -0.00207(11) 0.01542(17) 0.00878(16)

loop_
_atom_type_symbol
_atom_type_description
_atom_type_scat_dispersion_real
_atom_type_scat_dispersion_imag
_atom_type_scat_source
C C 0.0033 0.0016 'International Tables Vol C Tables 4.2.6.8 and 6.1.1.4'
H H 0.0000 0.0000 'International Tables Vol C Tables 4.2.6.8 and 6.1.1.4'
N N 0.0061 0.0033 'International Tables Vol C Tables 4.2.6.8 and 6.1.1.4'
O O 0.0106 0.0060 'International Tables Vol C Tables 4.2.6.8 and 6.1.1.4'
Br Br -0.2901 2.4595 'International Tables Vol C Tables 4.2.6.8 and 6.1.1.4'

loop_
_geom_angle_atom_site_label_1
_geom_angle_atom_site_label_2
_geom_angle_atom_site_label_3
_geom_angle
_geom_angle_site_symmetry_1
_geom_angle_site_symmetry_3
_geom_angle_publ_flag
C2 C1 C6 119.5(2) . . ?
C2 C1 C13 129.5(2) . . ?
C6 C1 C13 111.02(19) . . ?
C1 C2 C3 119.2(2) . . ?
C1 C2 H2 120.4 . . ?
C3 C2 H2 120.4 . . ?
C4 C3 C2 119.6(2) . . ?
C4 C3 H3 120.2 . . ?
C2 C3 H3 120.2 . . ?
C3 C4 C5 122.8(2) . . ?
C3 C4 Br1 118.7(2) . . ?
C5 C4 Br1 118.5(2) . . ?
C6 C5 C4 117.1(2) . . ?
C6 C5 H5 121.5 . . ?
C4 C5 H5 121.5 . . ?
C5 C6 C1 121.8(2) . . ?
C5 C6 C7 132.5(2) . . ?
C1 C6 C7 105.7(2) . . ?
C12 C7 C6 111.7(2) . . ?
C12 C7 C8 109.3(2) . . ?
C6 C7 C8 138.8(2) . . ?
O1 C8 O2 122.3(2) . . ?
O1 C8 C7 130.5(3) . . ?
O2 C8 C7 107.2(2) . . ?
O2 C9 C12 100.5(2) . . ?
O2 C9 C10 107.2(3) . . ?
C12 C9 C10 115.1(3) . . ?
O2 C9 C11 106.9(2) . . ?
C12 C9 C11 113.2(3) . . ?
C10 C9 C11 112.6(3) . . ?
C9 C10 H10A 109.5 . . ?
C9 C10 H10B 109.5 . . ?
H10A C10 H10B 109.5 . . ?
C9 C10 H10C 109.5 . . ?
H10A C10 H10C 109.5 . . ?
H10B C10 H10C 109.5 . . ?
C9 C11 H11A 109.5 . . ?
C9 C11 H11B 109.5 . . ?
H11A C11 H11B 109.5 . . ?
C9 C11 H11C 109.5 . . ?
H11A C11 H11C 109.5 . . ?
H11B C11 H11C 109.5 . . ?
C7 C12 C9 111.3(2) . . ?
C7 C12 C13 111.7(2) . . ?
C9 C12 C13 137.0(2) . . ?
N1 C13 C12 112.8(2) . . ?
N1 C13 C1 116.76(19) . . ?
C12 C13 C1 99.76(19) . . ?
N1 C13 C14 106.9(2) . . ?
C12 C13 C14 110.4(2) . . ?
C1 C13 C14 110.2(2) . . ?
O3 C14 C13 111.0(2) . . ?
O3 C14 H14A 109.4 . . ?
C13 C14 H14A 109.4 . . ?
O3 C14 H14B 109.4 . . ?
C13 C14 H14B 109.4 . . ?
H14A C14 H14B 108.0 . . ?
O3 C15 C20 118.1(3) . . ?
O3 C15 C16 121.6(2) . . ?
C20 C15 C16 120.3(3) . . ?
N1 C16 C17 120.7(3) . . ?
N1 C16 C15 120.7(2) . . ?
C17 C16 C15 118.6(2) . . ?
C18 C17 C16 119.7(3) . . ?
C18 C17 H17 120.1 . . ?
C16 C17 H17 120.1 . . ?
C19 C18 C17 121.4(3) . . ?
C19 C18 H18 119.3 . . ?
C17 C18 H18 119.3 . . ?
C20 C19 C18 119.4(3) . . ?
C20 C19 H19 120.3 . . ?
C18 C19 H19 120.3 . . ?
C19 C20 C15 120.6(3) . . ?
C19 C20 H20 119.7 . . ?
C15 C20 H20 119.7 . . ?
C16 N1 C13 117.6(2) . . ?
C16 N1 H1N 119(2) . . ?
C13 N1 H1N 109(2) . . ?
C8 O2 C9 111.7(2) . . ?
C15 O3 C14 112.7(2) . . ?

loop_
_geom_bond_atom_site_label_1
_geom_bond_atom_site_label_2
_geom_bond_distance
_geom_bond_site_symmetry_2
_geom_bond_publ_flag
C1 C2 1.380(3) . ?
C1 C6 1.408(3) . ?
C1 C13 1.532(3) . ?
C2 C3 1.398(3) . ?
C2 H2 0.9300 . ?
C3 C4 1.377(4) . ?
C3 H3 0.9300 . ?
C4 C5 1.382(4) . ?
C4 Br1 1.905(2) . ?
C5 C6 1.377(3) . ?
C5 H5 0.9300 . ?
C6 C7 1.460(3) . ?
C7 C12 1.322(3) . ?
C7 C8 1.462(3) . ?
C8 O1 1.201(3) . ?
C8 O2 1.348(3) . ?
C9 O2 1.488(3) . ?
C9 C12 1.501(4) . ?
C9 C10 1.516(5) . ?
C9 C11 1.522(4) . ?
C10 H10A 0.9600 . ?
C10 H10B 0.9600 . ?
C10 H10C 0.9600 . ?
C11 H11A 0.9600 . ?
C11 H11B 0.9600 . ?
C11 H11C 0.9600 . ?
C12 C13 1.519(3) . ?
C13 N1 1.453(3) . ?
C13 C14 1.542(4) . ?
C14 O3 1.420(3) . ?
C14 H14A 0.9700 . ?
C14 H14B 0.9700 . ?
C15 O3 1.367(3) . ?
C15 C20 1.388(4) . ?
C15 C16 1.398(4) . ?
C16 N1 1.391(3) . ?
C16 C17 1.393(4) . ?
C17 C18 1.387(5) . ?
C17 H17 0.9300 . ?
C18 C19 1.370(6) . ?
C18 H18 0.9300 . ?
C19 C20 1.369(5) . ?
C19 H19 0.9300 . ?
C20 H20 0.9300 . ?
N1 H1N 0.80(2) . ?

loop_
_geom_hbond_atom_site_label_D
_geom_hbond_atom_site_label_H
_geom_hbond_atom_site_label_A
_geom_hbond_distance_DH
_geom_hbond_distance_HA
_geom_hbond_distance_DA
_geom_hbond_angle_DHA
_geom_hbond_site_symmetry_A
_geom_hbond_publ_flag
N1 H1N O1 0.80(2) 2.19(2) 2.985(3) 175(3) 2_566 yes

loop_
_geom_torsion_atom_site_label_1
_geom_torsion_atom_site_label_2
_geom_torsion_atom_site_label_3
_geom_torsion_atom_site_label_4
_geom_torsion
_geom_torsion_site_symmetry_1
_geom_torsion_site_symmetry_2
_geom_torsion_site_symmetry_3
_geom_torsion_site_symmetry_4
_geom_torsion_publ_flag
C6 C1 C2 C3 -2.1(3) . . . . ?
C13 C1 C2 C3 178.1(2) . . . . ?
C1 C2 C3 C4 0.8(4) . . . . ?
C2 C3 C4 C5 0.2(4) . . . . ?
C2 C3 C4 Br1 -178.66(18) . . . . ?
C3 C4 C5 C6 0.2(4) . . . . ?
Br1 C4 C5 C6 179.08(18) . . . . ?
C4 C5 C6 C1 -1.6(3) . . . . ?
C4 C5 C6 C7 177.8(3) . . . . ?
C2 C1 C6 C5 2.6(4) . . . . ?
C13 C1 C6 C5 -177.6(2) . . . . ?
C2 C1 C6 C7 -177.0(2) . . . . ?
C13 C1 C6 C7 2.8(3) . . . . ?
C5 C6 C7 C12 180.0(3) . . . . ?
C1 C6 C7 C12 -0.5(3) . . . . ?
C5 C6 C7 C8 -5.7(5) . . . . ?
C1 C6 C7 C8 173.8(3) . . . . ?
C12 C7 C8 O1 179.9(4) . . . . ?
C6 C7 C8 O1 5.5(6) . . . . ?
C12 C7 C8 O2 -0.4(3) . . . . ?
C6 C7 C8 O2 -174.8(3) . . . . ?
C6 C7 C12 C9 175.4(2) . . . . ?
C8 C7 C12 C9 -0.6(3) . . . . ?
C6 C7 C12 C13 -2.1(3) . . . . ?
C8 C7 C12 C13 -178.1(2) . . . . ?
O2 C9 C12 C7 1.2(3) . . . . ?
C10 C9 C12 C7 115.9(3) . . . . ?
C11 C9 C12 C7 -112.5(3) . . . . ?
O2 C9 C12 C13 177.9(3) . . . . ?
C10 C9 C12 C13 -67.4(4) . . . . ?
C11 C9 C12 C13 64.2(4) . . . . ?
C7 C12 C13 N1 128.1(2) . . . . ?
C9 C12 C13 N1 -48.6(4) . . . . ?
C7 C12 C13 C1 3.5(3) . . . . ?
C9 C12 C13 C1 -173.1(3) . . . . ?
C7 C12 C13 C14 -112.5(2) . . . . ?
C9 C12 C13 C14 70.9(4) . . . . ?
C2 C1 C13 N1 54.2(3) . . . . ?
C6 C1 C13 N1 -125.6(2) . . . . ?
C2 C1 C13 C12 176.0(2) . . . . ?
C6 C1 C13 C12 -3.8(2) . . . . ?
C2 C1 C13 C14 -67.9(3) . . . . ?
C6 C1 C13 C14 112.3(2) . . . . ?
N1 C13 C14 O3 -60.3(3) . . . . ?
C12 C13 C14 O3 176.8(2) . . . . ?
C1 C13 C14 O3 67.5(3) . . . . ?
O3 C15 C16 N1 3.8(4) . . . . ?
C20 C15 C16 N1 -177.9(3) . . . . ?
O3 C15 C16 C17 -178.0(2) . . . . ?
C20 C15 C16 C17 0.3(4) . . . . ?
N1 C16 C17 C18 177.5(3) . . . . ?
C15 C16 C17 C18 -0.7(4) . . . . ?
C16 C17 C18 C19 0.7(5) . . . . ?
C17 C18 C19 C20 -0.3(6) . . . . ?
C18 C19 C20 C15 -0.1(5) . . . . ?
O3 C15 C20 C19 178.5(3) . . . . ?
C16 C15 C20 C19 0.1(5) . . . . ?
C17 C16 N1 C13 169.4(2) . . . . ?
C15 C16 N1 C13 -12.5(3) . . . . ?
C12 C13 N1 C16 160.1(2) . . . . ?
C1 C13 N1 C16 -85.3(3) . . . . ?
C14 C13 N1 C16 38.6(3) . . . . ?
O1 C8 O2 C9 -179.0(3) . . . . ?
C7 C8 O2 C9 1.2(3) . . . . ?
C12 C9 O2 C8 -1.4(3) . . . . ?
C10 C9 O2 C8 -122.1(3) . . . . ?
C11 C9 O2 C8 117.0(3) . . . . ?
C20 C15 O3 C14 155.8(3) . . . . ?
C16 C15 O3 C14 -25.8(3) . . . . ?
C13 C14 O3 C15 54.3(3) . . . . ?
